data_2235413
loop_
_publ_author_name
'Tafili-Kryeziu, Myrvete'
'Mereiter, Kurt'
'Linert, Wolfgang'
'Werner, Franz'

_publ_section_title
;
 1-(2,2-Diphenylethyl)-1<i>H</i>-tetrazole
;
_journal_coeditor_code FJ2563
_journal_issue 7
_journal_name_full 'Acta Crystallographica Section E'
_journal_page_first o2231
_journal_paper_doi 10.1107/S1600536812027675
_journal_volume 68
_journal_year 2012
_chemical_formula_iupac 'C15 H14 N4'
_chemical_formula_moiety 'C15 H14 N4'
_chemical_formula_sum 'C15 H14 N4'
_chemical_formula_weight 250.30
_chemical_name_common '1437 MT_1-6 Ph2CCH2-tz'
_chemical_name_systematic
;
1-(2,2-Diphenylethyl)-1<i>H</i>-tetrazole
;
_space_group_IT_number 14
_symmetry_cell_setting monoclinic
_symmetry_space_group_name_Hall '-P 2ybc'
_symmetry_space_group_name_H-M 'P 1 21/c 1'
_atom_sites_solution_hydrogens geom
_atom_sites_solution_primary direct
_atom_sites_solution_secondary difmap
_cell_angle_alpha 90.00
_cell_angle_beta 107.9060(10)
_cell_angle_gamma 90.00
_cell_formula_units_Z 4
_cell_length_a 12.5289(6)
_cell_length_b 10.4157(5)
_cell_length_c 11.0085(5)
_cell_measurement_reflns_used 8429
_cell_measurement_temperature 296(2)
_cell_measurement_theta_max 30.02
_cell_measurement_theta_min 2.60
_cell_volume 1366.99(11)
_computing_cell_refinement 'SAINT (Bruker, 2009)'
_computing_data_collection 'APEX2 (Bruker, 2011)'
_computing_data_reduction 'SAINT (Bruker, 2009)'
_computing_molecular_graphics
;
ATOMS (Dowty, 2006), Mercury (Macrae <i>et al.</i>, 2006) and
VESTA (Momma &
Izumi, 2008)
;
_computing_publication_material 'SHELXL97 (Sheldrick, 2008<i>a</i>)'
_computing_structure_refinement 'SHELXL97 (Sheldrick, 2008<i>a</i>)'
_computing_structure_solution 'SHELXS97 (Sheldrick, 2008<i>a</i>)'
_diffrn_ambient_temperature 296(2)
_diffrn_measured_fraction_theta_full 0.992
_diffrn_measured_fraction_theta_max 0.992
_diffrn_measurement_device_type 'Bruker APEXII CCD'
_diffrn_measurement_method '\f and \w scans'
_diffrn_radiation_monochromator graphite
_diffrn_radiation_source 'fine-focus sealed tube'
_diffrn_radiation_type MoK\a
_diffrn_radiation_wavelength 0.71073
_diffrn_reflns_av_R_equivalents 0.0189
_diffrn_reflns_av_sigmaI/netI 0.0138
_diffrn_reflns_limit_h_max 17
_diffrn_reflns_limit_h_min -17
_diffrn_reflns_limit_k_max 14
_diffrn_reflns_limit_k_min -14
_diffrn_reflns_limit_l_max 15
_diffrn_reflns_limit_l_min -15
_diffrn_reflns_number 18385
_diffrn_reflns_theta_full 30.06
_diffrn_reflns_theta_max 30.06
_diffrn_reflns_theta_min 3.42
_diffrn_standards_decay_% 0
_exptl_absorpt_coefficient_mu 0.076
_exptl_absorpt_correction_T_max 0.97
_exptl_absorpt_correction_T_min 0.89
_exptl_absorpt_correction_type multi-scan
_exptl_absorpt_process_details '(SADABS; Sheldrick, 2008<i>b</i>)'
_exptl_crystal_colour colourless
_exptl_crystal_density_diffrn 1.216
_exptl_crystal_density_method 'not measured'
_exptl_crystal_description block
_exptl_crystal_F_000 528
_exptl_crystal_size_max 0.45
_exptl_crystal_size_mid 0.40
_exptl_crystal_size_min 0.35
_refine_diff_density_max 0.224
_refine_diff_density_min -0.163
_refine_ls_extinction_method none
_refine_ls_goodness_of_fit_ref 1.044
_refine_ls_hydrogen_treatment constr
_refine_ls_matrix_type full
_refine_ls_number_parameters 172
_refine_ls_number_reflns 3984
_refine_ls_number_restraints 0
_refine_ls_restrained_S_all 1.044
_refine_ls_R_factor_all 0.0607
_refine_ls_R_factor_gt 0.0503
_refine_ls_shift/su_max 0.000
_refine_ls_shift/su_mean 0.000
_refine_ls_structure_factor_coef Fsqd
_refine_ls_weighting_details 'calc w=1/[\s^2^(Fo^2^)+(0.0655P)^2^+0.2149P] where P=(Fo^2^+2Fc^2^)/3'
_refine_ls_weighting_scheme calc
_refine_ls_wR_factor_gt 0.1371
_refine_ls_wR_factor_ref 0.1478
_reflns_number_gt 3230
_reflns_number_total 3984
_reflns_threshold_expression I>2sigma(I)
_cod_data_source_file fj2563.cif
_cod_data_source_block I
_cod_original_sg_symbol_H-M 'P 21/c'
_cod_database_code 2235413
_cod_database_fobs_code 2235413

loop_
_symmetry_equiv_pos_as_xyz
'x, y, z'
'-x, y+1/2, -z+1/2'
'-x, -y, -z'
'x, -y-1/2, z-1/2'

loop_
_atom_site_type_symbol
_atom_site_label
_atom_site_fract_x
_atom_site_fract_y
_atom_site_fract_z
_atom_site_U_iso_or_equiv
_atom_site_adp_type
_atom_site_calc_flag
_atom_site_refinement_flags
_atom_site_occupancy
_atom_site_symmetry_multiplicity
N N1 0.06288(8) 0.25473(9) 0.39090(9) 0.0503(2) Uani d . 1 1
N N2 0.07582(12) 0.13614(12) 0.43964(12) 0.0755(4) Uani d . 1 1
N N3 0.03463(12) 0.05898(12) 0.34413(14) 0.0804(4) Uani d . 1 1
N N4 -0.00552(11) 0.12529(13) 0.23470(12) 0.0724(3) Uani d . 1 1
C C1 0.01312(12) 0.24583(14) 0.26661(13) 0.0630(3) Uani d . 1 1
H H1 -0.0057 0.3149 0.2105 0.076 Uiso calc R 1 1
C C2 0.09677(9) 0.36869(11) 0.47103(11) 0.0493(2) Uani d . 1 1
H H2A 0.0581 0.3693 0.5351 0.059 Uiso calc R 1 1
H H2B 0.0740 0.4448 0.4186 0.059 Uiso calc R 1 1
C C3 0.22336(9) 0.37415(10) 0.53767(10) 0.0464(2) Uani d . 1 1
H H3 0.2443 0.2965 0.5899 0.056 Uiso calc R 1 1
C C4 0.24642(9) 0.48874(12) 0.62769(11) 0.0506(3) Uani d . 1 1
C C5 0.29138(12) 0.47133(17) 0.75794(13) 0.0707(4) Uani d . 1 1
H H5 0.3081 0.3892 0.7915 0.085 Uiso calc R 1 1
C C6 0.31156(15) 0.5784(2) 0.83910(16) 0.0925(6) Uani d . 1 1
H H6 0.3422 0.5670 0.9268 0.111 Uiso calc R 1 1
C C7 0.28658(15) 0.6999(2) 0.7905(2) 0.0903(6) Uani d . 1 1
H H7 0.3007 0.7703 0.8451 0.108 Uiso calc R 1 1
C C8 0.24121(13) 0.71720(16) 0.66276(19) 0.0804(5) Uani d . 1 1
H H8 0.2235 0.7995 0.6300 0.096 Uiso calc R 1 1
C C9 0.22120(11) 0.61269(12) 0.58099(14) 0.0617(3) Uani d . 1 1
H H9 0.1904 0.6257 0.4936 0.074 Uiso calc R 1 1
C C10 0.29411(8) 0.37823(10) 0.44771(10) 0.0458(2) Uani d . 1 1
C C11 0.40353(11) 0.33206(17) 0.49185(14) 0.0722(4) Uani d . 1 1
H H11 0.4298 0.2966 0.5732 0.087 Uiso calc R 1 1
C C12 0.47312(12) 0.3379(2) 0.41749(19) 0.0919(6) Uani d . 1 1
H H12 0.5460 0.3068 0.4490 0.110 Uiso calc R 1 1
C C13 0.43670(13) 0.38890(17) 0.29785(18) 0.0805(5) Uani d . 1 1
H H13 0.4848 0.3937 0.2483 0.097 Uiso calc R 1 1
C C14 0.32823(14) 0.43332(14) 0.25067(15) 0.0701(4) Uani d . 1 1
H H14 0.3024 0.4666 0.1684 0.084 Uiso calc R 1 1
C C15 0.25730(11) 0.42836(12) 0.32603(12) 0.0563(3) Uani d . 1 1
H H15 0.1843 0.4592 0.2940 0.068 Uiso calc R 1 1

loop_
_atom_site_aniso_label
_atom_site_aniso_U_11
_atom_site_aniso_U_22
_atom_site_aniso_U_33
_atom_site_aniso_U_12
_atom_site_aniso_U_13
_atom_site_aniso_U_23
N1 0.0485(5) 0.0525(5) 0.0533(5) -0.0114(4) 0.0206(4) -0.0081(4)
N2 0.0969(9) 0.0575(6) 0.0699(7) -0.0239(6) 0.0225(6) -0.0022(5)
N3 0.0952(9) 0.0597(7) 0.0895(9) -0.0277(6) 0.0329(7) -0.0172(6)
N4 0.0727(7) 0.0758(8) 0.0703(7) -0.0213(6) 0.0242(6) -0.0241(6)
C1 0.0632(7) 0.0674(8) 0.0556(7) -0.0093(6) 0.0141(5) -0.0115(6)
C2 0.0484(5) 0.0522(6) 0.0515(6) -0.0071(4) 0.0214(4) -0.0102(4)
C3 0.0499(5) 0.0438(5) 0.0453(5) -0.0031(4) 0.0146(4) -0.0017(4)
C4 0.0465(5) 0.0573(6) 0.0506(5) -0.0084(4) 0.0189(4) -0.0114(5)
C5 0.0712(8) 0.0886(10) 0.0520(7) -0.0096(7) 0.0186(6) -0.0095(7)
C6 0.0856(11) 0.1339(18) 0.0576(8) -0.0170(11) 0.0215(7) -0.0333(10)
C7 0.0762(9) 0.0991(13) 0.0996(13) -0.0139(9) 0.0326(9) -0.0541(11)
C8 0.0698(8) 0.0656(8) 0.1080(13) -0.0083(7) 0.0306(8) -0.0332(8)
C9 0.0611(7) 0.0550(7) 0.0701(8) -0.0065(5) 0.0217(6) -0.0131(6)
C10 0.0442(5) 0.0420(5) 0.0521(5) -0.0029(4) 0.0164(4) -0.0079(4)
C11 0.0502(6) 0.0951(11) 0.0667(8) 0.0103(6) 0.0110(6) -0.0048(7)
C12 0.0472(7) 0.1337(16) 0.0969(12) 0.0088(8) 0.0253(7) -0.0167(11)
C13 0.0695(8) 0.0884(11) 0.1028(12) -0.0155(7) 0.0549(9) -0.0259(9)
C14 0.0884(10) 0.0626(8) 0.0741(8) -0.0027(7) 0.0470(7) 0.0009(6)
C15 0.0588(6) 0.0527(6) 0.0641(7) 0.0081(5) 0.0285(5) 0.0063(5)

loop_
_atom_type_symbol
_atom_type_description
_atom_type_scat_dispersion_real
_atom_type_scat_dispersion_imag
_atom_type_scat_source
C C 0.0033 0.0016 'International Tables Vol C Tables 4.2.6.8 and 6.1.1.4'
H H 0.0000 0.0000 'International Tables Vol C Tables 4.2.6.8 and 6.1.1.4'
N N 0.0061 0.0033 'International Tables Vol C Tables 4.2.6.8 and 6.1.1.4'

loop_
_geom_angle_atom_site_label_1
_geom_angle_atom_site_label_2
_geom_angle_atom_site_label_3
_geom_angle
C1 N1 N2 108.14(11)
C1 N1 C2 129.72(11)
N2 N1 C2 122.09(10)
N3 N2 N1 106.15(12)
N2 N3 N4 110.72(12)
C1 N4 N3 105.44(11)
N4 C1 N1 109.55(13)
N4 C1 H1 125.2
N1 C1 H1 125.2
N1 C2 C3 112.67(9)
N1 C2 H2A 109.1
C3 C2 H2A 109.1
N1 C2 H2B 109.1
C3 C2 H2B 109.1
H2A C2 H2B 107.8
C10 C3 C4 111.76(8)
C10 C3 C2 114.52(9)
C4 C3 C2 107.62(9)
C10 C3 H3 107.6
C4 C3 H3 107.6
C2 C3 H3 107.6
C5 C4 C9 118.66(12)
C5 C4 C3 120.54(12)
C9 C4 C3 120.79(11)
C4 C5 C6 119.52(16)
C4 C5 H5 120.2
C6 C5 H5 120.2
C7 C6 C5 120.67(16)
C7 C6 H6 119.7
C5 C6 H6 119.7
C8 C7 C6 119.97(15)
C8 C7 H7 120.0
C6 C7 H7 120.0
C7 C8 C9 120.21(17)
C7 C8 H8 119.9
C9 C8 H8 119.9
C8 C9 C4 120.96(14)
C8 C9 H9 119.5
C4 C9 H9 119.5
C15 C10 C11 118.00(11)
C15 C10 C3 123.79(10)
C11 C10 C3 118.18(11)
C12 C11 C10 121.06(15)
C12 C11 H11 119.5
C10 C11 H11 119.5
C13 C12 C11 120.68(14)
C13 C12 H12 119.7
C11 C12 H12 119.7
C12 C13 C14 119.61(13)
C12 C13 H13 120.2
C14 C13 H13 120.2
C13 C14 C15 120.00(14)
C13 C14 H14 120.0
C15 C14 H14 120.0
C10 C15 C14 120.64(12)
C10 C15 H15 119.7
C14 C15 H15 119.7

loop_
_geom_bond_atom_site_label_1
_geom_bond_atom_site_label_2
_geom_bond_distance
N1 C1 1.3209(16)
N1 N2 1.3365(15)
N1 C2 1.4619(13)
N2 N3 1.2978(17)
N3 N4 1.3449(19)
N4 C1 1.3054(17)
C1 H1 0.9300
C2 C3 1.5301(15)
C2 H2A 0.9700
C2 H2B 0.9700
C3 C10 1.5193(14)
C3 C4 1.5212(15)
C3 H3 0.9800
C4 C5 1.3818(18)
C4 C9 1.3896(18)
C5 C6 1.403(2)
C5 H5 0.9300
C6 C7 1.372(3)
C6 H6 0.9300
C7 C8 1.357(3)
C7 H7 0.9300
C8 C9 1.3854(18)
C8 H8 0.9300
C9 H9 0.9300
C10 C15 1.3783(17)
C10 C11 1.3918(16)
C11 C12 1.368(2)
C11 H11 0.9300
C12 C13 1.362(3)
C12 H12 0.9300
C13 C14 1.377(2)
C13 H13 0.9300
C14 C15 1.3906(17)
C14 H14 0.9300
C15 H15 0.9300

loop_
_geom_hbond_atom_site_label_D
_geom_hbond_atom_site_label_H
_geom_hbond_atom_site_label_A
_geom_hbond_site_symmetry_A
_geom_hbond_distance_DH
_geom_hbond_distance_HA
_geom_hbond_distance_DA
_geom_hbond_angle_DHA
C1 H1 N3 2 0.93 2.61 3.4690(19) 153
C2 H2B N4 2 0.97 2.50 3.4622(17) 174
C2 H2A N4 4_566 0.97 2.56 3.5155(17) 169

loop_
_geom_torsion_atom_site_label_1
_geom_torsion_atom_site_label_2
_geom_torsion_atom_site_label_3
_geom_torsion_atom_site_label_4
_geom_torsion
C1 N1 N2 N3 0.47(16)
C2 N1 N2 N3 178.18(11)
N1 N2 N3 N4 -0.49(16)
N2 N3 N4 C1 0.32(17)
N3 N4 C1 N1 -0.01(16)
N2 N1 C1 N4 -0.28(16)
C2 N1 C1 N4 -177.76(11)
C1 N1 C2 C3 -118.85(13)
N2 N1 C2 C3 63.98(14)
N1 C2 C3 C10 60.68(12)
N1 C2 C3 C4 -174.40(9)
C10 C3 C4 C5 -116.60(12)
C2 C3 C4 C5 116.84(12)
C10 C3 C4 C9 64.38(13)
C2 C3 C4 C9 -62.18(13)
C9 C4 C5 C6 -0.7(2)
C3 C4 C5 C6 -179.78(12)
C4 C5 C6 C7 0.3(2)
C5 C6 C7 C8 0.4(3)
C6 C7 C8 C9 -0.7(2)
C7 C8 C9 C4 0.3(2)
C5 C4 C9 C8 0.42(19)
C3 C4 C9 C8 179.46(12)
C4 C3 C10 C15 -95.17(13)
C2 C3 C10 C15 27.54(15)
C4 C3 C10 C11 82.93(13)
C2 C3 C10 C11 -154.37(11)
C15 C10 C11 C12 1.0(2)
C3 C10 C11 C12 -177.25(15)
C10 C11 C12 C13 -0.2(3)
C11 C12 C13 C14 -0.9(3)
C12 C13 C14 C15 1.3(2)
C11 C10 C15 C14 -0.55(19)
C3 C10 C15 C14 177.55(11)
C13 C14 C15 C10 -0.6(2)

loop_
_cod_related_entry_id
_cod_related_entry_database
_cod_related_entry_code
1 ChemSpider 30657859
